data_4506058
loop_
_publ_author_name
'Roy, Saikat'
'Qui\~nones, Rosalynn'
'Matzger, Adam J.'

_publ_section_title
;
 Structural and Physicochemical Aspects of Dasatinib Hydrate and Anhydrate
 phases.
;
_journal_issue 4
_journal_name_full 'Crystal growth &amp; design'
_journal_page_first 2122
_journal_page_last 2126
_journal_paper_doi 10.1021/cg300152p
_journal_volume 12
_journal_year 2012
_chemical_formula_moiety 'C22 H28 Cl N7 O3 S'
_chemical_formula_sum 'C22 H28 Cl N7 O3 S'
_chemical_formula_weight 506.02
_space_group_IT_number 61
_symmetry_cell_setting orthorhombic
_symmetry_Int_Tables_number 61
_symmetry_space_group_name_Hall '-P 2ac 2ab'
_symmetry_space_group_name_H-M 'P b c a'
_atom_sites_solution_hydrogens geom
_atom_sites_solution_primary direct
_atom_sites_solution_secondary difmap
_cell_angle_alpha 90.0000
_cell_angle_beta 90.0000
_cell_angle_gamma 90.0000
_cell_formula_units_Z 8
_cell_length_a 13.8657(3)
_cell_length_b 9.2077(2)
_cell_length_c 37.9347(8)
_cell_measurement_temperature 95
_cell_volume 4843.17(18)
_computing_cell_refinement 'MSC/AFC Diffractometer Control'
_computing_data_collection 'MSC/AFC Diffractometer Control (Rigaku, 1998)'
_computing_data_reduction 'MSC/AFC Diffractometer Control'
_computing_molecular_graphics 'CrystalStructure 4.0'
_computing_publication_material 'CrystalStructure 4.0 (Rigaku, 2009)'
_computing_structure_refinement 'SHELXL97 (Sheldrick, 1997)'
_computing_structure_solution 'SIR2004 (Burla, et al., 2005)'
_diffrn_ambient_temperature 95
_diffrn_measured_fraction_theta_full 0.990
_diffrn_measured_fraction_theta_max 0.990
_diffrn_measurement_device_type 'Rigaku AFC7R'
_diffrn_measurement_method \w-2\q
_diffrn_radiation_type 'Cu K\a'
_diffrn_radiation_wavelength 1.54187
_diffrn_reflns_av_R_equivalents 0.1003
_diffrn_reflns_limit_h_max 16
_diffrn_reflns_limit_h_min -10
_diffrn_reflns_limit_k_max 10
_diffrn_reflns_limit_k_min -10
_diffrn_reflns_limit_l_max 36
_diffrn_reflns_limit_l_min -44
_diffrn_reflns_number 22537
_diffrn_reflns_theta_full 66.58
_diffrn_reflns_theta_max 66.58
_diffrn_standards_decay_% 0.000
_diffrn_standards_interval_count 0
_diffrn_standards_number 0
_exptl_absorpt_coefficient_mu 2.532
_exptl_absorpt_correction_type none
_exptl_crystal_density_diffrn 1.388
_exptl_crystal_density_method 'not measured'
_exptl_crystal_F_000 2128.00
_exptl_crystal_size_max 0.12
_exptl_crystal_size_mid 0.10
_exptl_crystal_size_min 0.02
_refine_diff_density_max 0.380
_refine_diff_density_min -0.700
_refine_ls_extinction_method none
_refine_ls_goodness_of_fit_ref 1.047
_refine_ls_hydrogen_treatment mixed
_refine_ls_number_parameters 393
_refine_ls_number_reflns 4227
_refine_ls_number_restraints 14
_refine_ls_R_factor_gt 0.0905
_refine_ls_shift/su_max 0.000
_refine_ls_structure_factor_coef Fsqd
_refine_ls_weighting_details 'w = 1/[\s^2^(Fo^2^)+(0.0904P)^2^+6.9704P] where P=(Fo^2^+2Fc^2^)/3'
_refine_ls_weighting_scheme calc
_refine_ls_wR_factor_ref 0.2370
_reflns_number_gt 2354
_reflns_number_total 4227
_reflns_threshold_expression F^2^>2.0\s(F^2^)
_cod_data_source_file cg300152p_si_003.cif
_cod_data_source_block '_DAS-Hydrate'
_cod_depositor_comments 'Adding full bibliography for 4506057--4506058.cif.'
_cod_database_code 4506058

loop_
_symmetry_equiv_pos_site_id
_symmetry_equiv_pos_as_xyz
1 +X,+Y,+Z
2 1/2-X,1/2+Y,+Z
3 +X,1/2-Y,1/2+Z
4 1/2-X,-Y,1/2+Z
5 -X,-Y,-Z
6 1/2+X,1/2-Y,-Z
7 -X,1/2+Y,1/2-Z
8 1/2+X,+Y,1/2-Z

loop_
_atom_site_label
_atom_site_type_symbol
_atom_site_fract_x
_atom_site_fract_y
_atom_site_fract_z
_atom_site_U_iso_or_equiv
_atom_site_adp_type
_atom_site_occupancy
_atom_site_symmetry_multiplicity
_atom_site_calc_flag
_atom_site_refinement_flags
Cl(35) Cl 1.4691(3) 0.0348(5) 0.16241(9) 0.0553(16) Uani 0.65 1 d P
Cl(34) Cl 1.2315(8) 0.2677(11) 0.2603(3) 0.072(4) Uani 0.35 1 d P
S(22) S 1.04056(11) 0.12354(16) 0.14051(4) 0.0414(7) Uani 1.00 1 d .
O(1) O 0.1672(3) 0.4351(5) 0.03192(12) 0.0480(17) Uani 1.00 1 d .
O(24) O 1.1970(3) -0.0045(4) 0.18568(10) 0.0429(16) Uani 1.00 1 d .
O(36) O 0.9242(3) 0.3665(4) 0.01465(12) 0.0457(16) Uani 1.00 1 d .
N(4) N 0.4272(3) 0.3453(5) 0.04381(13) 0.0400(19) Uani 1.00 1 d .
N(15) N 0.6846(4) 0.0788(5) 0.10811(13) 0.0407(19) Uani 1.00 1 d .
N(17) N 0.9484(3) 0.2580(5) 0.08559(13) 0.0388(19) Uani 1.00 1 d .
N(13) N 0.8542(4) 0.0999(5) 0.11880(13) 0.0406(19) Uani 1.00 1 d .
N(25) N 1.2920(4) 0.1950(5) 0.18619(13) 0.0425(19) Uani 1.00 1 d .
N(7) N 0.6061(4) 0.2286(5) 0.06832(13) 0.0413(20) Uani 1.00 1 d .
N(19) N 1.1104(4) 0.3116(5) 0.09649(13) 0.0414(18) Uani 1.00 1 d .
C(33) C 1.464(4) 0.062(8) 0.1667(7) 0.17(3) Uiso 0.35 1 d P
C(6) C 0.5173(4) 0.1434(6) 0.07096(16) 0.038(2) Uani 1.00 1 d .
C(3) C 0.3394(4) 0.4355(7) 0.0452(2) 0.042(2) Uani 1.00 1 d .
C(5) C 0.4299(5) 0.2413(7) 0.07364(19) 0.042(2) Uani 1.00 1 d .
C(21) C 1.1586(4) 0.1813(6) 0.14567(16) 0.039(2) Uani 1.00 1 d .
C(10) C 0.6912(5) 0.1820(6) 0.08291(16) 0.038(2) Uani 1.00 1 d .
C(18) C 1.0309(5) 0.2390(6) 0.10509(16) 0.040(2) Uani 1.00 1 d .
C(9) C 0.5146(4) 0.4343(6) 0.04641(17) 0.043(2) Uani 1.00 1 d .
C(14) C 0.7657(5) 0.0442(6) 0.12462(17) 0.043(2) Uani 1.00 1 d .
C(2) C 0.2556(4) 0.3594(6) 0.02776(17) 0.043(2) Uani 1.00 1 d .
C(29) C 1.4763(5) 0.0482(7) 0.2661(2) 0.051(3) Uani 1.00 1 d .
C(16) C 0.7579(6) -0.0656(8) 0.1535(2) 0.048(3) Uani 1.00 1 d .
C(23) C 1.2181(5) 0.1162(6) 0.17387(17) 0.040(2) Uani 1.00 1 d .
C(26) C 1.3545(5) 0.1432(6) 0.21365(18) 0.041(2) Uani 1.00 1 d .
C(31) C 1.3312(4) 0.1720(6) 0.24851(19) 0.046(2) Uani 1.00 1 d .
C(12) C 0.8584(5) 0.1967(6) 0.09282(16) 0.039(2) Uani 1.00 1 d .
C(8) C 0.6032(5) 0.3412(7) 0.0412(2) 0.044(2) Uani 1.00 1 d .
C(30) C 1.3937(5) 0.1241(7) 0.27499(18) 0.048(3) Uani 1.00 1 d .
C(27) C 1.4380(5) 0.0690(7) 0.20529(17) 0.045(2) Uani 1.00 1 d .
C(11) C 0.7796(5) 0.2404(7) 0.07327(18) 0.042(2) Uani 1.00 1 d .
C(28) C 1.4990(6) 0.0194(7) 0.2318(2) 0.053(3) Uani 1.00 1 d .
C(32) C 1.2328(11) 0.2393(18) 0.2572(5) 0.026(4) Uiso 0.65 1 d P
C(20) C 1.1823(5) 0.2778(6) 0.12010(17) 0.044(2) Uani 1.00 1 d .
H(33A) H 1.4744 0.1606 0.1578 0.203 Uiso 0.35 1 calc R
H(33B) H 1.4110 0.0163 0.1536 0.203 Uiso 0.35 1 calc R
H(33C) H 1.5228 0.0047 0.1637 0.203 Uiso 0.35 1 calc R
H(6A) H 0.5205 0.0801 0.0920 0.046 Uiso 1.00 1 calc R
H(6B) H 0.5110 0.0804 0.0499 0.046 Uiso 1.00 1 calc R
H(3A) H 0.351(3) 0.532(5) 0.0312(13) 0.030 Uiso 1.00 1 d .
H(3B) H 0.327(3) 0.464(5) 0.0713(14) 0.030 Uiso 1.00 1 d .
H(1) H 0.144(4) 0.411(7) 0.0509(10) 0.0532 Uiso 1.00 1 d .
H(5A) H 0.371(4) 0.180(5) 0.0719(13) 0.030 Uiso 1.00 1 d .
H(5B) H 0.430(3) 0.294(5) 0.0980(14) 0.030 Uiso 1.00 1 d .
H(17) H 0.9526 0.3139 0.0668 0.047 Uiso 1.00 1 calc R
H(25) H 1.3027 0.2815 0.1771 0.051 Uiso 1.00 1 calc R
H(9A) H 0.5172 0.4812 0.0699 0.051 Uiso 1.00 1 calc R
H(9B) H 0.5129 0.5116 0.0283 0.051 Uiso 1.00 1 calc R
H(2A) H 0.2694 0.3484 0.0023 0.052 Uiso 1.00 1 calc R
H(2B) H 0.2490 0.2609 0.0379 0.052 Uiso 1.00 1 calc R
H(29) H 1.516(4) 0.009(5) 0.2860(14) 0.030 Uiso 1.00 1 d .
H(16A) H 0.703(4) -0.129(6) 0.1499(13) 0.030 Uiso 1.00 1 d .
H(16B) H 0.750(4) -0.023(6) 0.1764(15) 0.030 Uiso 1.00 1 d .
H(16C) H 0.809(4) -0.118(6) 0.1555(13) 0.030 Uiso 1.00 1 d .
H(8A) H 0.604(3) 0.299(5) 0.0148(14) 0.030 Uiso 1.00 1 d .
H(8B) H 0.663(4) 0.401(5) 0.0422(13) 0.030 Uiso 1.00 1 d .
H(30) H 1.3795 0.1435 0.2990 0.057 Uiso 1.00 1 calc R
H(11) H 0.786(4) 0.311(6) 0.0560(13) 0.030 Uiso 1.00 1 d .
H(28) H 1.554(4) -0.038(6) 0.2280(13) 0.030 Uiso 1.00 1 d .
H(36B) H 0.904(4) 0.437(5) 0.0032(15) 0.0532 Uiso 1.00 1 d .
H(36A) H 0.928(4) 0.306(5) -0.0012(11) 0.0532 Uiso 1.00 1 d .
H(32A) H 1.2422 0.3282 0.2710 0.032 Uiso 0.65 1 calc R
H(32B) H 1.1945 0.1699 0.2710 0.032 Uiso 0.65 1 calc R
H(32C) H 1.1988 0.2627 0.2353 0.032 Uiso 0.65 1 calc R
H(20) H 1.2448 0.3195 0.1186 0.053 Uiso 1.00 1 calc R

loop_
_atom_site_aniso_label
_atom_site_aniso_U_11
_atom_site_aniso_U_22
_atom_site_aniso_U_33
_atom_site_aniso_U_12
_atom_site_aniso_U_13
_atom_site_aniso_U_23
Cl(35) 0.07(13) 0.0534 0.0472 0.0152 0.0071 -0.0048
Cl(34) 0.1(3) 0.0459 0.0877 0.0072 -0.0058 -0.0262
S(22) 0.05(6) 0.0303 0.0486 -0.0004 -0.0015 0.0034
O(1) 0.04(14) 0.0442 0.0567 0.0078 0.0024 0.0095
O(24) 0.05(13) 0.0298 0.0495 -0.0004 -0.0061 0.0052
O(36) 0.06(13) 0.0335 0.0470 -0.0013 -0.0020 0.0006
N(4) 0.04(15) 0.0287 0.0524 -0.0057 0.0005 0.0017
N(15) 0.05(15) 0.0285 0.0483 0.0008 -0.0063 0.0009
N(17) 0.04(15) 0.0317 0.0427 -0.0025 -0.0027 0.0006
N(13) 0.05(15) 0.0296 0.0435 0.0012 0.0010 -0.0002
N(25) 0.05(15) 0.0267 0.0503 -0.0027 -0.0024 0.0073
N(7) 0.04(16) 0.0332 0.0523 0.0007 -0.0034 0.0080
N(19) 0.04(14) 0.0268 0.0564 0.0005 0.0018 0.0053
C(6) 0.04(17) 0.0311 0.0415 -0.0050 -0.0027 0.0034
C(3) 0.04(19) 0.0345 0.0524 -0.0022 -0.0008 0.0050
C(5) 0.04(18) 0.0297 0.0542 -0.0049 -0.0003 -0.0019
C(21) 0.05(19) 0.0266 0.0427 -0.0101 0.0029 -0.0051
C(10) 0.05(18) 0.0280 0.0394 -0.0020 -0.0014 -0.0040
C(18) 0.05(19) 0.0256 0.0430 0.0023 0.0010 -0.0060
C(9) 0.05(19) 0.0347 0.0471 -0.0006 -0.0033 0.0061
C(14) 0.06(19) 0.0274 0.0454 -0.0044 0.0026 -0.0006
C(2) 0.04(19) 0.0354 0.0514 0.0028 -0.0008 0.0031
C(29) 0.1(2) 0.0400 0.0595 0.0000 -0.0138 0.0060
C(16) 0.1(2) 0.0408 0.0523 0.0018 0.0006 0.0118
C(23) 0.05(19) 0.0265 0.0449 0.0044 0.0062 0.0018
C(26) 0.04(18) 0.0290 0.0507 -0.0062 -0.0100 0.0048
C(31) 0.05(19) 0.0329 0.0506 -0.0064 -0.0019 0.0006
C(12) 0.05(19) 0.0250 0.0437 0.0050 0.0052 -0.0067
C(8) 0.04(18) 0.0384 0.0581 -0.0054 -0.0042 0.0094
C(30) 0.1(2) 0.0450 0.0427 -0.0049 -0.0040 0.0043
C(27) 0.05(19) 0.0348 0.0487 0.0035 -0.0018 -0.0033
C(11) 0.05(18) 0.0269 0.0519 0.0063 0.0016 0.0033
C(28) 0.1(2) 0.0357 0.0669 0.0075 0.0003 -0.0005
C(20) 0.04(19) 0.0378 0.0564 0.0078 0.0025 0.0025

loop_
_atom_type_symbol
_atom_type_description
_atom_type_scat_dispersion_real
_atom_type_scat_dispersion_imag
_atom_type_scat_source
C C 0.018 0.009
;
International Tables for Crystallography
(1992, Vol. C, Tables 4.2.6.8 and 6.1.1.4)
;
H H 0.000 0.000
;
International Tables for Crystallography
(1992, Vol. C, Table 6.1.1.4)
;
Cl Cl 0.364 0.702
;
International Tables for Crystallography
(1992, Vol. C, Tables 4.2.6.8 and 6.1.1.4)
;
N N 0.031 0.018
;
International Tables for Crystallography
(1992, Vol. C, Tables 4.2.6.8 and 6.1.1.4)
;
O O 0.049 0.032
;
International Tables for Crystallography
(1992, Vol. C, Tables 4.2.6.8 and 6.1.1.4)
;
S S 0.333 0.557
;
International Tables for Crystallography
(1992, Vol. C, Tables 4.2.6.8 and 6.1.1.4)
;

loop_
_geom_angle_atom_site_label_1
_geom_angle_atom_site_label_2
_geom_angle_atom_site_label_3
_geom_angle
_geom_angle_publ_flag
C(21) S(22) C(18) 88.4(3) yes
C(3) N(4) C(5) 111.0(5) yes
C(3) N(4) C(9) 111.4(4) yes
C(5) N(4) C(9) 106.8(5) yes
C(10) N(15) C(14) 116.5(5) yes
C(18) N(17) C(12) 125.9(5) yes
C(14) N(13) C(12) 114.7(5) yes
C(23) N(25) C(26) 122.3(5) yes
C(6) N(7) C(10) 121.9(5) yes
C(6) N(7) C(8) 114.0(5) yes
C(10) N(7) C(8) 121.9(5) yes
C(18) N(19) C(20) 109.1(5) yes
N(7) C(6) C(5) 111.0(5) yes
N(4) C(3) C(2) 111.0(5) yes
N(4) C(5) C(6) 110.7(5) yes
S(22) C(21) C(23) 119.0(4) yes
S(22) C(21) C(20) 110.4(5) yes
C(23) C(21) C(20) 130.4(6) yes
N(15) C(10) N(7) 116.6(5) yes
N(15) C(10) C(11) 121.2(6) yes
N(7) C(10) C(11) 122.2(5) yes
S(22) C(18) N(17) 124.4(5) yes
S(22) C(18) N(19) 115.9(5) yes
N(17) C(18) N(19) 119.6(5) yes
N(4) C(9) C(8) 110.3(5) yes
N(15) C(14) N(13) 127.1(6) yes
N(15) C(14) C(16) 116.6(6) yes
N(13) C(14) C(16) 116.3(6) yes
O(1) C(2) C(3) 112.9(5) yes
C(30) C(29) C(28) 121.5(7) yes
O(24) C(23) N(25) 122.9(6) yes
O(24) C(23) C(21) 119.7(5) yes
N(25) C(23) C(21) 117.4(5) yes
N(25) C(26) C(31) 119.2(5) yes
N(25) C(26) C(27) 120.2(6) yes
C(31) C(26) C(27) 120.6(6) yes
Cl(34) C(31) C(26) 122.6(6) yes
Cl(34) C(31) C(30) 118.6(7) yes
Cl(34) C(31) C(32) 8.3(7) yes
C(26) C(31) C(30) 118.7(6) yes
C(26) C(31) C(32) 119.3(9) yes
C(30) C(31) C(32) 121.6(9) yes
N(17) C(12) N(13) 117.1(5) yes
N(17) C(12) C(11) 118.9(5) yes
N(13) C(12) C(11) 123.9(6) yes
N(7) C(8) C(9) 109.3(5) yes
C(29) C(30) C(31) 119.8(6) yes
Cl(35) C(27) C(33) 8(3) yes
Cl(35) C(27) C(26) 121.3(5) yes
Cl(35) C(27) C(28) 118.2(5) yes
C(33) C(27) C(26) 116(2) yes
C(33) C(27) C(28) 123(2) yes
C(26) C(27) C(28) 120.4(6) yes
C(10) C(11) C(12) 116.4(6) yes
C(29) C(28) C(27) 119.0(7) yes
N(19) C(20) C(21) 116.0(5) yes

loop_
_geom_bond_atom_site_label_1
_geom_bond_atom_site_label_2
_geom_bond_distance
_geom_bond_publ_flag
Cl(35) C(27) 1.712(7) yes
Cl(34) C(31) 1.700(10) yes
S(22) C(21) 1.732(9) yes
S(22) C(18) 1.719(4) yes
O(1) C(2) 1.419(6) yes
O(24) C(23) 1.234(7) yes
N(4) C(3) 1.473(6) yes
N(4) C(5) 1.483(6) yes
N(4) C(9) 1.466(10) yes
N(15) C(10) 1.351(6) yes
N(15) C(14) 1.326(8) yes
N(17) C(18) 1.373(8) yes
N(17) C(12) 1.396(10) yes
N(13) C(14) 1.348(10) yes
N(13) C(12) 1.330(6) yes
N(25) C(23) 1.340(11) yes
N(25) C(26) 1.436(7) yes
N(7) C(6) 1.463(10) yes
N(7) C(10) 1.372(7) yes
N(7) C(8) 1.463(6) yes
N(19) C(18) 1.331(10) yes
N(19) C(20) 1.375(8) yes
C(33) C(27) 1.51(3) yes
C(6) C(5) 1.514(6) yes
C(3) C(2) 1.509(16) yes
C(21) C(23) 1.477(8) yes
C(21) C(20) 1.356(7) yes
C(10) C(11) 1.388(12) yes
C(9) C(8) 1.512(7) yes
C(14) C(16) 1.495(8) yes
C(29) C(30) 1.384(8) yes
C(29) C(28) 1.364(14) yes
C(26) C(31) 1.387(12) yes
C(26) C(27) 1.381(8) yes
C(31) C(30) 1.398(10) yes
C(31) C(32) 1.536(14) yes
C(12) C(11) 1.381(10) yes
C(27) C(28) 1.391(9) yes
